data_7235969
loop_
_publ_author_name
'Giri, Gopal C.'
'Patra, Ayan'
'Vijaykumar, Gonela'
'Carrella, Luca'
'Bera, Manindranath'

_publ_section_title
;
 Hydrolytically active tetranuclear [NiII2]2 complexes: synthesis,
 structure, spectroscopy and phosphoester hydrolysis
;
_journal_issue 120
_journal_name_full 'RSC Advances'
_journal_page_first 99270
_journal_paper_doi 10.1039/C5RA16555E
_journal_volume 5
_journal_year 2015
_chemical_formula_moiety 'C46 H62 N4 Ni4 O18, 2(Br1), 4(C H4 O), 3(O)'
_chemical_formula_sum 'C50 H84 Br2 N4 Ni4 O25'
_chemical_formula_weight 1535.87
_space_group_crystal_system triclinic
_space_group_IT_number 2
_space_group_name_Hall '-P 1'
_space_group_name_H-M_alt 'P -1'
_atom_sites_solution_hydrogens mixed
_audit_creation_date 2015-07-31
_audit_creation_method
;
Olex2 1.2
(compiled 2015.01.26 svn.r3150 for OlexSys, GUI svn.r4998)
;
_audit_update_record
;
2015-11-09 deposited with the CCDC.
2015-11-11 downloaded from the CCDC.
;
_cell_angle_alpha 109.907(2)
_cell_angle_beta 93.565(3)
_cell_angle_gamma 107.606(3)
_cell_formula_units_Z 1
_cell_length_a 10.7231(14)
_cell_length_b 11.7791(16)
_cell_length_c 13.9580(19)
_cell_measurement_temperature 273(2)
_cell_volume 1553.0(4)
_computing_cell_refinement 'BRUKER SMART'
_computing_data_collection 'BRUKER SMART'
_computing_data_reduction 'BRUKER SAINT'
_computing_molecular_graphics 'Olex2 (Dolomanov et al., 2009)'
_computing_publication_material 'Olex2 (Dolomanov et al., 2009)'
_computing_structure_refinement 'ShelXL (Sheldrick, 2008)'
_computing_structure_solution 'SIR-97/(Altomare, 1997)'
_diffrn_ambient_temperature 273.15
_diffrn_measured_fraction_theta_full 0.997
_diffrn_measured_fraction_theta_max 0.997
_diffrn_measurement_device_type 'BRUKER SMART APEX CCD DIFFRACTOMETER'
_diffrn_measurement_method 'OMEGA-PHI SCAN'
_diffrn_radiation_type MoK\a
_diffrn_radiation_wavelength 0.71073
_diffrn_reflns_av_R_equivalents 0.0383
_diffrn_reflns_av_unetI/netI 0.0368
_diffrn_reflns_Laue_measured_fraction_full 0.949
_diffrn_reflns_Laue_measured_fraction_max 0.997
_diffrn_reflns_limit_h_max 12
_diffrn_reflns_limit_h_min -12
_diffrn_reflns_limit_k_max 13
_diffrn_reflns_limit_k_min -13
_diffrn_reflns_limit_l_max 16
_diffrn_reflns_limit_l_min -16
_diffrn_reflns_number 21101
_diffrn_reflns_point_group_measured_fraction_full 0.949
_diffrn_reflns_point_group_measured_fraction_max 0.997
_diffrn_reflns_theta_full 25.242
_diffrn_reflns_theta_max 24.783
_diffrn_reflns_theta_min 1.959
_diffrn_source 'fine-focus sealed tube'
_exptl_absorpt_coefficient_mu 2.563
_exptl_absorpt_correction_type multi-scan
_exptl_absorpt_process_details 'BRUKER SADABS'
_exptl_crystal_colour Green
_exptl_crystal_density_diffrn 1.642
_exptl_crystal_description Plate
_exptl_crystal_F_000 794
_exptl_crystal_size_max 0.39
_exptl_crystal_size_mid 0.24
_exptl_crystal_size_min 0.16
_exptl_transmission_factor_max 0.664
_exptl_transmission_factor_min 0.483
_refine_diff_density_max 1.015
_refine_diff_density_min -0.478
_refine_diff_density_rms 0.094
_refine_ls_extinction_method none
_refine_ls_goodness_of_fit_ref 1.050
_refine_ls_hydrogen_treatment constr
_refine_ls_matrix_type full
_refine_ls_number_parameters 438
_refine_ls_number_reflns 5331
_refine_ls_number_restraints 0
_refine_ls_restrained_S_all 1.050
_refine_ls_R_factor_all 0.0486
_refine_ls_R_factor_gt 0.0356
_refine_ls_shift/su_max 0.002
_refine_ls_shift/su_mean 0.000
_refine_ls_structure_factor_coef Fsqd
_refine_ls_weighting_details
;
 w=1/[\s^2^(Fo^2^)+(0.0475P)^2^+3.3701P]
 where P=(Fo^2^+2Fc^2^)/3
;
_refine_ls_weighting_scheme calc
_refine_ls_wR_factor_gt 0.0965
_refine_ls_wR_factor_ref 0.1034
_reflns_Friedel_coverage 0.000
_reflns_number_gt 4388
_reflns_number_total 5331
_reflns_threshold_expression 'I > 2\s(I)'
_cod_data_source_file c5ra16555e2.cif
_cod_data_source_block complex
_cod_depositor_comments
;
The following automatic conversions were performed:

data item '_exptl_absorpt_correction_type' value 'MULTI-SCAN' was
changed to 'multi-scan' in accordance with the
/home/saulius/struct/COD-crude-data/automatic-downloads/DataCite-retrospective/RSC/depositions/lib/dictionaries/cif_core.dic
dictionary named 'cif_core.dic' version 2.4.2 last updated on
2011-04-26.

Automatic conversion script
Id: cif_fix_values 6909 2019-04-08 15:41:33Z antanas 
;
_cod_database_code 7235969
_shelxl_version_number 2012-9
_shelx_space_group_comment
;
The symmetry employed for this shelxl refinement is uniquely defined
by the following loop, which should always be used as a source of
symmetry information in preference to the above space-group names.
They are only intended as comments.
;
_olex2_refinement_description
;
1. Fixed Uiso
 At 1.2 times of:
  All C(H) groups, All C(H,H) groups
 At 1.5 times of:
  All C(H,H,H) groups, All O(H) groups, All O(H,H) groups
2. Others
 Sof(Br1B)=1-FVAR(1)
 Sof(Br1A)=FVAR(1)
 Fixed Sof: O13(0.55) O13B(0.25) O13C(0.2) O1WA(0.16667) O1WB(0.16667)
 O1WC(0.16666)
3.a Riding coordinates:
 O9(H9A,H9B), O10(H10), O11(H11), O12(H12A,H12B)
3.b Ternary CH refined with riding coordinates:
 C4(H4)
3.c Secondary CH2 refined with riding coordinates:
 C1(H1A,H1B), C2(H2A,H2B), C3(H3A,H3B), C12(H12C,H12D), C13(H13A,H13B),
 C14(H14A,H14B), C15(H15A,H15B), C17(H17A,H17B)
3.d Aromatic/amide H refined with riding coordinates:
 C8(H8), C9(H9), C10(H10A), C11(H11A), C20(H20), C21(H21), C22(H22), C23(H23)
3.e Idealised Me refined as rotating group:
 C24(H24A,H24B,H24C), C25(H25A,H25B,H25C)
3.f Idealised tetrahedral OH refined as rotating group:
 O7(H7), O8(H8A)
;
_olex2_submission_special_instructions 'No special instructions were received'

loop_
_space_group_symop_operation_xyz
'x, y, z'
'-x, -y, -z'

loop_
_atom_site_label
_atom_site_type_symbol
_atom_site_fract_x
_atom_site_fract_y
_atom_site_fract_z
_atom_site_U_iso_or_equiv
_atom_site_adp_type
_atom_site_occupancy
_atom_site_site_symmetry_order
_atom_site_calc_flag
_atom_site_refinement_flags_posn
_atom_site_refinement_flags_occupancy
_atom_site_disorder_assembly
_atom_site_disorder_group
Ni1 Ni 0.54232(5) 0.46464(4) 0.59141(3) 0.01668(13) Uani 1 1 d . . . .
Ni2 Ni 0.59102(5) 0.71429(5) 0.83383(4) 0.01793(14) Uani 1 1 d . . . .
Br1A Br 0.1967(2) -0.04702(10) 0.29816(6) 0.0298(3) Uani 0.852(6) 1 d . P A -1
Br1B Br 0.2774(13) -0.0082(7) 0.3110(3) 0.032(2) Uani 0.148(6) 1 d . P A -2
O1 O 0.5768(3) 0.5405(2) 0.74197(19) 0.0193(6) Uani 1 1 d . . . .
O2 O 0.4503(3) 0.6354(2) 0.90591(19) 0.0217(6) Uani 1 1 d . . . .
O3 O 0.3205(3) 0.6272(3) 1.0224(2) 0.0312(7) Uani 1 1 d . . . .
O4 O 0.4531(2) 0.7182(2) 0.72573(19) 0.0188(6) Uani 1 1 d . . . .
O5 O 0.5145(2) 0.3871(2) 0.43217(19) 0.0178(6) Uani 1 1 d . . . .
O7 O 0.7432(3) 0.5484(3) 0.2461(2) 0.0391(8) Uani 1 1 d . . . .
H7 H 0.6931 0.4891 0.1950 0.059 Uiso 1 1 calc GR . . .
O8 O 0.7971(3) 0.1121(3) 0.0118(2) 0.0389(8) Uani 1 1 d . . . .
H8A H 0.8243 0.1504 -0.0262 0.058 Uiso 1 1 calc GR . . .
O9 O 0.5865(3) 0.8976(3) 0.9164(2) 0.0257(6) Uani 1 1 d . . . .
H9A H 0.6560 0.9767 0.9437 0.039 Uiso 1 1 d R . . .
H9B H 0.5296 0.9147 0.8840 0.039 Uiso 1 1 d R . . .
O10 O 0.7582(3) 0.8021(3) 0.7747(2) 0.0277(6) Uani 1 1 d . . . .
H10 H 0.7622 0.8705 0.7578 0.042 Uiso 1 1 d R . . .
O11 O 0.3352(3) 0.3720(2) 0.5804(2) 0.0214(6) Uani 1 1 d . . . .
H11 H 0.3222 0.4121 0.6458 0.032 Uiso 1 1 d R . . .
O12 O 0.7373(3) 0.5807(3) 0.5966(2) 0.0220(6) Uani 1 1 d . . . .
H12A H 0.7361 0.5989 0.5390 0.033 Uiso 1 1 d R . . .
H12B H 0.7521 0.6623 0.6436 0.033 Uiso 1 1 d R . . .
N2 N 0.5619(3) 0.3080(3) 0.6190(2) 0.0218(7) Uani 1 1 d . . . .
N4 N 0.7464(3) 0.7034(3) 0.9241(2) 0.0237(7) Uani 1 1 d . . . .
C1 C 0.3188(4) 0.2417(4) 0.5712(3) 0.0255(9) Uani 1 1 d . . . .
H1A H 0.3182 0.1897 0.5001 0.031 Uiso 1 1 calc R . . .
H1B H 0.2346 0.2038 0.5894 0.031 Uiso 1 1 calc R . . .
C2 C 0.4318(4) 0.2441(4) 0.6426(3) 0.0270(9) Uani 1 1 d . . . .
H2A H 0.4277 0.2901 0.7140 0.032 Uiso 1 1 calc R . . .
H2B H 0.4236 0.1568 0.6343 0.032 Uiso 1 1 calc R . . .
C3 C 0.6693(4) 0.3701(4) 0.7134(3) 0.0247(9) Uani 1 1 d . . . .
H3A H 0.7550 0.4009 0.6945 0.030 Uiso 1 1 calc R . . .
H3B H 0.6718 0.3077 0.7436 0.030 Uiso 1 1 calc R . . .
C4 C 0.6418(4) 0.4830(4) 0.7927(3) 0.0239(9) Uani 1 1 d . . . .
H4 H 0.5859 0.4520 0.8378 0.029 Uiso 1 1 calc R . . .
C5 C 0.4282(4) 0.6743(4) 0.9986(3) 0.0217(9) Uani 1 1 d . . . .
C6 C 0.5368(4) 0.7824(4) 1.0827(3) 0.0240(9) Uani 1 1 d . . . .
C7 C 0.6705(4) 0.7910(4) 1.0941(3) 0.0248(9) Uani 1 1 d . . . .
C8 C 0.7613(5) 0.8926(4) 1.1778(3) 0.0304(10) Uani 1 1 d . . . .
H8 H 0.8495 0.8972 1.1878 0.036 Uiso 1 1 calc R . . .
C9 C 0.7226(5) 0.9870(4) 1.2464(3) 0.0351(11) Uani 1 1 d . . . .
H9 H 0.7851 1.0555 1.3005 0.042 Uiso 1 1 calc R . . .
C10 C 0.5911(5) 0.9787(4) 1.2338(3) 0.0315(10) Uani 1 1 d . . . .
H10A H 0.5648 1.0423 1.2789 0.038 Uiso 1 1 calc R . . .
C11 C 0.4988(4) 0.8761(4) 1.1543(3) 0.0269(9) Uani 1 1 d . . . .
H11A H 0.4097 0.8691 1.1482 0.032 Uiso 1 1 calc R . . .
C12 C 0.7179(4) 0.6891(4) 1.0241(3) 0.0295(10) Uani 1 1 d . . . .
H12C H 0.7983 0.6909 1.0615 0.035 Uiso 1 1 calc R . . .
H12D H 0.6507 0.6054 1.0083 0.035 Uiso 1 1 calc R . . .
C13 C 0.8603(4) 0.8225(4) 0.9440(3) 0.0298(10) Uani 1 1 d . . . .
H13A H 0.9399 0.8165 0.9758 0.036 Uiso 1 1 calc R . . .
H13B H 0.8431 0.8954 0.9920 0.036 Uiso 1 1 calc R . . .
C14 C 0.8834(4) 0.8440(5) 0.8440(4) 0.0362(11) Uani 1 1 d . . . .
H14A H 0.9301 0.9346 0.8600 0.043 Uiso 1 1 calc R . . .
H14B H 0.9386 0.7965 0.8102 0.043 Uiso 1 1 calc R . . .
C15 C 0.7728(4) 0.5856(4) 0.8581(3) 0.0276(9) Uani 1 1 d . . . .
H15A H 0.8136 0.5529 0.9019 0.033 Uiso 1 1 calc R . . .
H15B H 0.8337 0.6071 0.8133 0.033 Uiso 1 1 calc R . . .
C16 C 0.4214(4) 0.6726(3) 0.6292(3) 0.0180(8) Uani 1 1 d . . . .
C17 C 0.5942(4) 0.2099(4) 0.5337(3) 0.0246(9) Uani 1 1 d . . . .
H17A H 0.5175 0.1643 0.4778 0.030 Uiso 1 1 calc R . . .
H17B H 0.6103 0.1478 0.5594 0.030 Uiso 1 1 calc R . . .
C18 C 0.2868(4) 0.7356(4) 0.5094(3) 0.0223(9) Uani 1 1 d . . . .
C19 C 0.2958(4) 0.6833(4) 0.5851(3) 0.0210(8) Uani 1 1 d . . . .
C20 C 0.1839(4) 0.6405(4) 0.6267(3) 0.0242(9) Uani 1 1 d . . . .
H20 H 0.1905 0.6077 0.6779 0.029 Uiso 1 1 calc R . . .
C21 C 0.0625(4) 0.6468(4) 0.5918(3) 0.0315(10) Uani 1 1 d . . . .
H21 H -0.0124 0.6160 0.6182 0.038 Uiso 1 1 calc R . . .
C22 C 0.0536(4) 0.6985(4) 0.5184(3) 0.0334(11) Uani 1 1 d . . . .
H22 H -0.0272 0.7034 0.4956 0.040 Uiso 1 1 calc R . . .
C23 C 0.1646(4) 0.7435(4) 0.4782(3) 0.0297(10) Uani 1 1 d . . . .
H23 H 0.1575 0.7797 0.4293 0.036 Uiso 1 1 calc R . . .
C24 C 0.8716(5) 0.5876(5) 0.2236(4) 0.0467(13) Uani 1 1 d . . . .
H24A H 0.9016 0.6785 0.2389 0.070 Uiso 1 1 calc GR . . .
H24B H 0.8693 0.5424 0.1514 0.070 Uiso 1 1 calc GR . . .
H24C H 0.9314 0.5688 0.2649 0.070 Uiso 1 1 calc GR . . .
C25 C 0.7897(5) 0.2009(5) 0.1077(4) 0.0391(11) Uani 1 1 d . . . .
H25A H 0.7918 0.1653 0.1600 0.059 Uiso 1 1 calc GR . . .
H25B H 0.7083 0.2181 0.1012 0.059 Uiso 1 1 calc GR . . .
H25C H 0.8640 0.2795 0.1270 0.059 Uiso 1 1 calc GR . . .
O13 O 0.8957(6) 0.3026(6) -0.0687(5) 0.0373(14) Uani 0.55 1 d . P B -1
O13B O 0.9359(12) 0.4236(16) -0.0266(12) 0.049(4) Uani 0.25 1 d . P C -2
O13C O 0.9195(14) 0.1934(15) -0.1218(11) 0.037(4) Uani 0.2 1 d . P D -3
O1WA O 0.005(3) -0.005(2) 0.559(3) 0.078(10) Uani 0.1667 1 d . P E -1
O1WB O 0.056(2) 0.0779(19) 0.3760(17) 0.051(6) Uani 0.1667 1 d . P F -2
O1WC O -0.006(2) -0.078(4) 0.385(3) 0.077(9) Uani 0.1667 1 d . P G -3

loop_
_atom_site_aniso_label
_atom_site_aniso_U_11
_atom_site_aniso_U_22
_atom_site_aniso_U_33
_atom_site_aniso_U_23
_atom_site_aniso_U_13
_atom_site_aniso_U_12
Ni1 0.0178(3) 0.0187(3) 0.0148(2) 0.0073(2) 0.00381(19) 0.0068(2)
Ni2 0.0183(3) 0.0189(3) 0.0162(3) 0.0067(2) 0.00348(19) 0.0056(2)
Br1A 0.0451(9) 0.0194(4) 0.0262(3) 0.0117(3) 0.0070(3) 0.0093(5)
Br1B 0.057(6) 0.025(3) 0.0220(17) 0.0110(16) 0.008(2) 0.022(4)
O1 0.0244(15) 0.0205(14) 0.0156(13) 0.0076(11) 0.0028(11) 0.0101(11)
O2 0.0221(15) 0.0229(15) 0.0169(14) 0.0064(12) 0.0051(11) 0.0044(11)
O3 0.0325(18) 0.0336(17) 0.0258(16) 0.0124(14) 0.0111(13) 0.0067(14)
O4 0.0205(14) 0.0211(14) 0.0148(14) 0.0058(11) 0.0028(10) 0.0084(11)
O5 0.0182(14) 0.0206(14) 0.0167(13) 0.0077(11) 0.0053(11) 0.0085(11)
O7 0.0255(17) 0.047(2) 0.0223(16) 0.0000(14) 0.0059(13) -0.0031(14)
O8 0.0356(19) 0.0329(18) 0.0403(19) 0.0078(15) 0.0035(15) 0.0086(15)
O9 0.0314(16) 0.0204(15) 0.0240(15) 0.0073(12) 0.0030(12) 0.0087(12)
O10 0.0251(16) 0.0261(16) 0.0275(16) 0.0098(13) 0.0074(12) 0.0027(12)
O11 0.0227(15) 0.0218(15) 0.0176(14) 0.0067(12) 0.0065(11) 0.0052(11)
O12 0.0196(15) 0.0248(15) 0.0204(14) 0.0072(12) 0.0042(11) 0.0073(11)
N2 0.0286(19) 0.0215(18) 0.0182(16) 0.0090(14) 0.0039(14) 0.0107(14)
N4 0.0223(18) 0.0253(19) 0.0195(17) 0.0048(15) 0.0005(14) 0.0076(15)
C1 0.028(2) 0.019(2) 0.028(2) 0.0090(18) 0.0093(17) 0.0036(17)
C2 0.036(3) 0.023(2) 0.025(2) 0.0142(18) 0.0120(18) 0.0075(18)
C3 0.031(2) 0.026(2) 0.021(2) 0.0100(18) 0.0017(17) 0.0147(18)
C4 0.029(2) 0.027(2) 0.019(2) 0.0100(18) 0.0019(17) 0.0132(18)
C5 0.027(2) 0.023(2) 0.019(2) 0.0113(17) 0.0058(16) 0.0099(17)
C6 0.036(2) 0.020(2) 0.019(2) 0.0104(17) 0.0065(17) 0.0092(18)
C7 0.031(2) 0.023(2) 0.020(2) 0.0099(18) 0.0036(17) 0.0076(18)
C8 0.032(2) 0.032(3) 0.024(2) 0.012(2) 0.0025(18) 0.0059(19)
C9 0.045(3) 0.028(2) 0.022(2) 0.0067(19) 0.0021(19) 0.003(2)
C10 0.051(3) 0.022(2) 0.023(2) 0.0086(19) 0.009(2) 0.013(2)
C11 0.035(2) 0.029(2) 0.023(2) 0.0148(19) 0.0093(18) 0.0129(19)
C12 0.035(3) 0.031(2) 0.023(2) 0.0084(19) -0.0023(18) 0.015(2)
C13 0.018(2) 0.030(2) 0.029(2) 0.0028(19) 0.0001(17) 0.0038(18)
C14 0.021(2) 0.037(3) 0.037(3) 0.006(2) 0.0037(19) 0.0003(19)
C15 0.027(2) 0.031(2) 0.025(2) 0.0078(19) 0.0006(17) 0.0149(19)
C16 0.019(2) 0.016(2) 0.019(2) 0.0080(16) 0.0053(15) 0.0038(15)
C17 0.036(2) 0.020(2) 0.019(2) 0.0063(17) 0.0022(17) 0.0122(18)
C18 0.029(2) 0.018(2) 0.0158(19) 0.0003(16) 0.0006(16) 0.0114(17)
C19 0.022(2) 0.019(2) 0.0180(19) 0.0013(16) 0.0007(16) 0.0093(16)
C20 0.025(2) 0.024(2) 0.022(2) 0.0040(17) 0.0057(16) 0.0118(17)
C21 0.019(2) 0.037(3) 0.032(2) 0.004(2) 0.0043(18) 0.0112(19)
C22 0.027(2) 0.038(3) 0.029(2) 0.001(2) -0.0035(19) 0.017(2)
C23 0.036(3) 0.028(2) 0.023(2) 0.0027(19) -0.0032(18) 0.019(2)
C24 0.042(3) 0.053(3) 0.039(3) 0.023(3) 0.004(2) 0.003(2)
C25 0.039(3) 0.037(3) 0.042(3) 0.014(2) 0.008(2) 0.014(2)
O13 0.033(3) 0.032(4) 0.053(4) 0.022(3) 0.021(3) 0.010(3)
O13B 0.014(7) 0.082(12) 0.067(10) 0.044(9) 0.021(6) 0.020(7)
O13C 0.026(8) 0.043(10) 0.022(8) 0.016(7) -0.003(6) -0.020(7)
O1WA 0.043(16) 0.024(13) 0.14(3) 0.010(17) 0.034(18) 0.001(11)
O1WB 0.068(15) 0.033(12) 0.062(14) 0.022(11) 0.010(11) 0.028(11)
O1WC 0.025(13) 0.11(3) 0.11(2) 0.06(2) 0.014(14) 0.017(16)

loop_
_atom_type_symbol
_atom_type_description
_atom_type_scat_dispersion_real
_atom_type_scat_dispersion_imag
_atom_type_scat_source
C C 0.0033 0.0016 'International Tables Vol C Tables 4.2.6.8 and 6.1.1.4'
H H 0.0000 0.0000 'International Tables Vol C Tables 4.2.6.8 and 6.1.1.4'
N N 0.0061 0.0033 'International Tables Vol C Tables 4.2.6.8 and 6.1.1.4'
O O 0.0106 0.0060 'International Tables Vol C Tables 4.2.6.8 and 6.1.1.4'
Ni Ni 0.3393 1.1124 'International Tables Vol C Tables 4.2.6.8 and 6.1.1.4'
Br Br -0.2901 2.4595 'International Tables Vol C Tables 4.2.6.8 and 6.1.1.4'

loop_
_geom_angle_atom_site_label_1
_geom_angle_atom_site_label_2
_geom_angle_atom_site_label_3
_geom_angle
_geom_angle_site_symmetry_1
_geom_angle_site_symmetry_3
O1 Ni1 O5 177.55(11) . .
O1 Ni1 O5 96.21(10) . 2_666
O1 Ni1 O11 93.83(11) . .
O1 Ni1 O12 87.82(11) . .
O1 Ni1 N2 82.12(11) . .
O5 Ni1 O5 84.29(10) . 2_666
O5 Ni1 O11 88.61(10) . .
O5 Ni1 O12 89.83(10) . .
O5 Ni1 N2 97.82(11) . .
O11 Ni1 O5 85.11(10) . 2_666
O12 Ni1 O5 84.96(10) . 2_666
O12 Ni1 O11 170.05(10) . .
N2 Ni1 O5 169.38(12) . 2_666
N2 Ni1 O11 84.55(12) . .
N2 Ni1 O12 105.40(12) . .
O1 Ni2 O2 89.28(11) . .
O1 Ni2 O4 90.16(10) . .
O1 Ni2 O9 172.28(11) . .
O1 Ni2 O10 92.23(11) . .
O1 Ni2 N4 84.61(12) . .
O2 Ni2 O4 93.63(10) . .
O2 Ni2 O9 90.89(11) . .
O2 Ni2 O10 172.54(11) . .
O2 Ni2 N4 93.53(12) . .
O4 Ni2 O9 82.12(10) . .
O4 Ni2 O10 93.66(11) . .
O4 Ni2 N4 171.08(12) . .
O9 Ni2 O10 88.60(11) . .
N4 Ni2 O9 103.08(12) . .
N4 Ni2 O10 79.35(12) . .
Ni1 O1 Ni2 129.09(13) . .
C4 O1 Ni1 115.7(2) . .
C4 O1 Ni2 111.9(2) . .
C5 O2 Ni2 132.7(3) . .
C16 O4 Ni2 136.2(2) . .
Ni1 O5 Ni1 95.71(10) . 2_666
C16 O5 Ni1 131.3(2) 2_666 .
C16 O5 Ni1 121.8(2) 2_666 2_666
C24 O7 H7 109.5 . .
C25 O8 H8A 109.5 . .
Ni2 O9 H9A 129.6 . .
Ni2 O9 H9B 111.2 . .
H9A O9 H9B 101.6 . .
Ni2 O10 H10 120.8 . .
C14 O10 Ni2 112.5(2) . .
C14 O10 H10 104.0 . .
Ni1 O11 H11 102.3 . .
C1 O11 Ni1 106.0(2) . .
C1 O11 H11 105.3 . .
Ni1 O12 H12A 106.9 . .
Ni1 O12 H12B 108.2 . .
H12A O12 H12B 97.4 . .
C2 N2 Ni1 105.5(2) . .
C2 N2 C3 111.2(3) . .
C2 N2 C17 108.4(3) . .
C3 N2 Ni1 102.7(2) . .
C17 N2 Ni1 117.4(2) . .
C17 N2 C3 111.5(3) . .
C12 N4 Ni2 115.7(3) . .
C12 N4 C15 107.7(3) . .
C13 N4 Ni2 105.6(2) . .
C13 N4 C12 110.6(3) . .
C13 N4 C15 111.9(3) . .
C15 N4 Ni2 105.3(2) . .
O11 C1 H1A 109.8 . .
O11 C1 H1B 109.8 . .
O11 C1 C2 109.3(3) . .
H1A C1 H1B 108.3 . .
C2 C1 H1A 109.8 . .
C2 C1 H1B 109.8 . .
N2 C2 C1 110.4(3) . .
N2 C2 H2A 109.6 . .
N2 C2 H2B 109.6 . .
C1 C2 H2A 109.6 . .
C1 C2 H2B 109.6 . .
H2A C2 H2B 108.1 . .
N2 C3 H3A 109.8 . .
N2 C3 H3B 109.8 . .
N2 C3 C4 109.5(3) . .
H3A C3 H3B 108.2 . .
C4 C3 H3A 109.8 . .
C4 C3 H3B 109.8 . .
O1 C4 C3 110.6(3) . .
O1 C4 H4 109.5 . .
O1 C4 C15 107.8(3) . .
C3 C4 H4 109.5 . .
C15 C4 C3 109.9(3) . .
C15 C4 H4 109.5 . .
O2 C5 C6 119.0(4) . .
O3 C5 O2 122.8(4) . .
O3 C5 C6 118.2(3) . .
C7 C6 C5 123.7(4) . .
C11 C6 C5 117.0(4) . .
C11 C6 C7 119.3(4) . .
C6 C7 C12 122.5(4) . .
C8 C7 C6 118.5(4) . .
C8 C7 C12 118.8(4) . .
C7 C8 H8 119.3 . .
C9 C8 C7 121.4(4) . .
C9 C8 H8 119.3 . .
C8 C9 H9 120.2 . .
C10 C9 C8 119.6(4) . .
C10 C9 H9 120.2 . .
C9 C10 H10A 120.1 . .
C11 C10 C9 119.8(4) . .
C11 C10 H10A 120.1 . .
C6 C11 H11A 119.4 . .
C10 C11 C6 121.2(4) . .
C10 C11 H11A 119.4 . .
N4 C12 C7 114.7(3) . .
N4 C12 H12C 108.6 . .
N4 C12 H12D 108.6 . .
C7 C12 H12C 108.6 . .
C7 C12 H12D 108.6 . .
H12C C12 H12D 107.6 . .
N4 C13 H13A 109.4 . .
N4 C13 H13B 109.4 . .
N4 C13 C14 111.2(3) . .
H13A C13 H13B 108.0 . .
C14 C13 H13A 109.4 . .
C14 C13 H13B 109.4 . .
O10 C14 C13 110.7(3) . .
O10 C14 H14A 109.5 . .
O10 C14 H14B 109.5 . .
C13 C14 H14A 109.5 . .
C13 C14 H14B 109.5 . .
H14A C14 H14B 108.1 . .
N4 C15 C4 109.3(3) . .
N4 C15 H15A 109.8 . .
N4 C15 H15B 109.8 . .
C4 C15 H15A 109.8 . .
C4 C15 H15B 109.8 . .
H15A C15 H15B 108.3 . .
O4 C16 O5 124.0(3) . 2_666
O4 C16 C19 116.4(3) . .
O5 C16 C19 119.6(3) 2_666 .
N2 C17 H17A 108.7 . .
N2 C17 H17B 108.7 . .
N2 C17 C18 114.3(3) . 2_666
H17A C17 H17B 107.6 . .
C18 C17 H17A 108.7 2_666 .
C18 C17 H17B 108.7 2_666 .
C19 C18 C17 122.2(3) . 2_666
C23 C18 C17 119.4(4) . 2_666
C23 C18 C19 118.2(4) . .
C18 C19 C16 124.5(4) . .
C20 C19 C16 115.6(3) . .
C20 C19 C18 119.9(4) . .
C19 C20 H20 119.8 . .
C21 C20 C19 120.3(4) . .
C21 C20 H20 119.8 . .
C20 C21 H21 120.1 . .
C22 C21 C20 119.9(4) . .
C22 C21 H21 120.1 . .
C21 C22 H22 119.9 . .
C21 C22 C23 120.2(4) . .
C23 C22 H22 119.9 . .
C18 C23 H23 119.3 . .
C22 C23 C18 121.4(4) . .
C22 C23 H23 119.3 . .
O7 C24 H24A 109.5 . .
O7 C24 H24B 109.5 . .
O7 C24 H24C 109.5 . .
H24A C24 H24B 109.5 . .
H24A C24 H24C 109.5 . .
H24B C24 H24C 109.5 . .
O8 C25 H25A 109.5 . .
O8 C25 H25B 109.5 . .
O8 C25 H25C 109.5 . .
H25A C25 H25B 109.5 . .
H25A C25 H25C 109.5 . .
H25B C25 H25C 109.5 . .

loop_
_geom_bond_atom_site_label_1
_geom_bond_atom_site_label_2
_geom_bond_distance
_geom_bond_site_symmetry_2
Ni1 O1 1.943(2) .
Ni1 O5 2.058(2) .
Ni1 O5 2.131(2) 2_666
Ni1 O11 2.127(3) .
Ni1 O12 2.105(3) .
Ni1 N2 2.075(3) .
Ni2 O1 1.964(3) .
Ni2 O2 2.032(3) .
Ni2 O4 2.068(2) .
Ni2 O9 2.090(3) .
Ni2 O10 2.147(3) .
Ni2 N4 2.087(3) .
O1 C4 1.413(4) .
O2 C5 1.281(5) .
O3 C5 1.239(5) .
O4 C16 1.248(4) .
O5 Ni1 2.131(2) 2_666
O5 C16 1.287(4) 2_666
O7 H7 0.8200 .
O7 C24 1.405(6) .
O8 H8A 0.8200 .
O8 C25 1.415(6) .
O9 H9A 0.9342 .
O9 H9B 0.8481 .
O10 H10 0.9033 .
O10 C14 1.447(5) .
O11 H11 0.9155 .
O11 C1 1.450(5) .
O12 H12A 0.8997 .
O12 H12B 0.9188 .
N2 C2 1.487(5) .
N2 C3 1.498(5) .
N2 C17 1.493(5) .
N4 C12 1.501(5) .
N4 C13 1.481(5) .
N4 C15 1.502(5) .
C1 H1A 0.9700 .
C1 H1B 0.9700 .
C1 C2 1.508(6) .
C2 H2A 0.9700 .
C2 H2B 0.9700 .
C3 H3A 0.9700 .
C3 H3B 0.9700 .
C3 C4 1.535(6) .
C4 H4 0.9800 .
C4 C15 1.527(6) .
C5 C6 1.507(6) .
C6 C7 1.401(6) .
C6 C11 1.398(6) .
C7 C8 1.395(6) .
C7 C12 1.512(6) .
C8 H8 0.9300 .
C8 C9 1.388(6) .
C9 H9 0.9300 .
C9 C10 1.380(7) .
C10 H10A 0.9300 .
C10 C11 1.378(6) .
C11 H11A 0.9300 .
C12 H12C 0.9700 .
C12 H12D 0.9700 .
C13 H13A 0.9700 .
C13 H13B 0.9700 .
C13 C14 1.523(6) .
C14 H14A 0.9700 .
C14 H14B 0.9700 .
C15 H15A 0.9700 .
C15 H15B 0.9700 .
C16 O5 1.287(4) 2_666
C16 C19 1.504(5) .
C17 H17A 0.9700 .
C17 H17B 0.9700 .
C17 C18 1.504(6) 2_666
C18 C17 1.504(6) 2_666
C18 C19 1.403(5) .
C18 C23 1.396(6) .
C19 C20 1.397(6) .
C20 H20 0.9300 .
C20 C21 1.393(6) .
C21 H21 0.9300 .
C21 C22 1.369(6) .
C22 H22 0.9300 .
C22 C23 1.384(7) .
C23 H23 0.9300 .
C24 H24A 0.9600 .
C24 H24B 0.9600 .
C24 H24C 0.9600 .
C25 H25A 0.9600 .
C25 H25B 0.9600 .
C25 H25C 0.9600 .

loop_
_geom_hbond_atom_site_label_D
_geom_hbond_atom_site_label_H
_geom_hbond_atom_site_label_A
_geom_hbond_distance_DH
_geom_hbond_distance_HA
_geom_hbond_distance_DA
_geom_hbond_angle_DHA
_geom_hbond_site_symmetry_A
O7 H7 O2 0.82 1.86 2.665(4) 167.1 2_666
O8 H8A O13 0.82 2.03 2.801(6) 157.5 .
O8 H8A O13C 0.82 1.84 2.623(14) 158.3 .
O9 H9A O8 0.93 1.75 2.673(4) 168.5 1_566
O10 H10 Br1A 0.90 2.39 3.287(3) 170.9 2_666
O10 H10 Br1B 0.90 2.27 3.154(4) 165.6 2_666
O11 H11 O7 0.92 1.68 2.575(4) 163.8 2_666
O12 H12A O11 0.90 1.97 2.825(4) 158.8 2_666
O12 H12B O10 0.92 1.98 2.862(4) 159.7 .
